data_4065078
loop_
_publ_author_name
'Wooles, Ashley J.'
'Gregson, Matthew'
'Cooper, Oliver J.'
'Middleton-Gear, Amy'
'Mills, David P.'
'Lewis, William'
'Blake, Alexander J.'
'Liddle, Stephen T.'

_publ_section_title
;
 Group 1 Bis(iminophosphorano)methanides, Part 1:N-Alkyl and Silyl
 Derivatives of the Sterically Demanding Methanes H2C(PPh2NR)2(R =
 Adamantyl and Trimethylsilyl)
;
_journal_issue 20
_journal_name_full Organometallics
_journal_page_first 5314
_journal_paper_doi 10.1021/om200553s
_journal_volume 30
_journal_year 2011
_chemical_formula_moiety 'C53 H71 Cs N2 O4 P2, 0.5 (C4 H10 O2)'
_chemical_formula_sum 'C55 H76 Cs N2 O5 P2'
_chemical_formula_weight 1040.03
_chemical_name_systematic
; 
 ? 
;
_space_group_IT_number 14
_symmetry_cell_setting monoclinic
_symmetry_space_group_name_Hall '-P 2ybc'
_symmetry_space_group_name_H-M 'P 1 21/c 1'
_atom_sites_solution_hydrogens 'geom, Me from difmap'
_atom_sites_solution_primary direct
_atom_sites_solution_secondary difmap
_audit_creation_method
;
CrysAlisPro, Oxford Diffraction Ltd.,
Version 1.171.33.52 (release 06-11-2009 CrysAlis171 .NET)
(compiled Nov  6 2009,16:24:50)
;
_cell_angle_alpha 90.00
_cell_angle_beta 103.809(7)
_cell_angle_gamma 90.00
_cell_formula_units_Z 4
_cell_length_a 20.2678(17)
_cell_length_b 13.4245(14)
_cell_length_c 19.3640(11)
_cell_measurement_reflns_used 6415
_cell_measurement_temperature 90(2)
_cell_measurement_theta_max 74.83
_cell_measurement_theta_min 3.61
_cell_volume 5116.4(8)
_computing_cell_refinement
;
CrysAlisPro, Oxford Diffraction Ltd.,
Version 1.171.33.52 (release 06-11-2009 CrysAlis171 .NET)
(compiled Nov  6 2009,16:24:50)
;
_computing_data_collection
;
CrysAlisPro, Oxford Diffraction Ltd.,
Version 1.171.33.52 (release 06-11-2009 CrysAlis171 .NET)
(compiled Nov  6 2009,16:24:50)
;
_computing_data_reduction
;
CrysAlisPro, Oxford Diffraction Ltd.,
Version 1.171.33.52 (release 06-11-2009 CrysAlis171 .NET)
(compiled Nov  6 2009,16:24:50)
;
_computing_molecular_graphics 'SHELXTL (Sheldrick, 2008)'
_computing_publication_material 'enCIFer (Allen et al., 2004); PLATON (Spek, 2009)'
_computing_structure_refinement 'SHELXL97 (Sheldrick, 2008)'
_computing_structure_solution 'SHELXTL (Sheldrick, 2008)'
_diffrn_ambient_temperature 90(2)
_diffrn_detector_area_resol_mean 10.3613
_diffrn_measured_fraction_theta_full 0.989
_diffrn_measured_fraction_theta_max 0.947
_diffrn_measurement_device_type 'SuperNova, Single source at offset), Atlas'
_diffrn_measurement_method '\w scans'
_diffrn_radiation_monochromator mirror
_diffrn_radiation_source 'SuperNova (Cu) X-ray Source'
_diffrn_radiation_type 'Cu K\a'
_diffrn_radiation_wavelength 1.5418
_diffrn_reflns_av_R_equivalents 0.057
_diffrn_reflns_av_sigmaI/netI 0.061
_diffrn_reflns_limit_h_max 18
_diffrn_reflns_limit_h_min -24
_diffrn_reflns_limit_k_max 16
_diffrn_reflns_limit_k_min -16
_diffrn_reflns_limit_l_max 24
_diffrn_reflns_limit_l_min -23
_diffrn_reflns_number 20645
_diffrn_reflns_theta_full 67.50
_diffrn_reflns_theta_max 75.24
_diffrn_reflns_theta_min 3.99
_diffrn_standards_decay_% 0
_diffrn_standards_number 0
_exptl_absorpt_coefficient_mu 6.616
_exptl_absorpt_correction_T_max 0.632
_exptl_absorpt_correction_T_min 0.117
_exptl_absorpt_correction_type gaussian
_exptl_absorpt_process_details
;
CrysAlisPro, Oxford Diffraction Ltd., 
Version 1.171.34.36 (release 02-08-2010 CrysAlis171 .NET) 
(compiled Jan  5 2010,16:28:46) 
Analytical numeric absorption correction using a multifaceted crystal 
model based on expressions derived by R.C. Clark & J.S. Reid. 
(Clark, R. C. & Reid, J. S. (1995). Acta Cryst. A51, 887-897) 
;
_exptl_crystal_colour colourless
_exptl_crystal_density_diffrn 1.350
_exptl_crystal_density_method 'not measured'
_exptl_crystal_description block
_exptl_crystal_F_000 2180
_exptl_crystal_size_max 0.676
_exptl_crystal_size_mid 0.476
_exptl_crystal_size_min 0.329
_refine_diff_density_max 1.63
_refine_diff_density_min -2.13
_refine_diff_density_rms 0.13
_refine_ls_extinction_method none
_refine_ls_goodness_of_fit_ref 1.07
_refine_ls_hydrogen_treatment constr
_refine_ls_matrix_type full
_refine_ls_number_parameters 594
_refine_ls_number_reflns 10016
_refine_ls_number_restraints 330
_refine_ls_restrained_S_all 1.06
_refine_ls_R_factor_all 0.0710
_refine_ls_R_factor_gt 0.0606
_refine_ls_shift/su_max 0.001
_refine_ls_shift/su_mean 0.000
_refine_ls_structure_factor_coef Fsqd
_refine_ls_weighting_details 'calc w=1/[\s^2^(Fo^2^)+(0.115P)^2^+0.282P] where P=(Fo^2^+2Fc^2^)/3'
_refine_ls_weighting_scheme calc
_refine_ls_wR_factor_gt 0.163
_refine_ls_wR_factor_ref 0.173
_reflns_number_gt 8295
_reflns_number_total 10016
_reflns_threshold_expression I>2\s(I)
_cod_data_source_file om200553s_si_001.cif
_cod_data_source_block 8
_cod_original_sg_symbol_Hall '-P 2ybc '
_cod_original_sg_symbol_H-M 'P 21/c'
_cod_database_code 4065078

loop_
_symmetry_equiv_pos_as_xyz
'x, y, z'
'-x, y+1/2, -z+1/2'
'-x, -y, -z'
'x, -y-1/2, z-1/2'

loop_
_atom_site_label
_atom_site_type_symbol
_atom_site_fract_x
_atom_site_fract_y
_atom_site_fract_z
_atom_site_U_iso_or_equiv
_atom_site_adp_type
_atom_site_occupancy
_atom_site_symmetry_multiplicity
_atom_site_calc_flag
_atom_site_refinement_flags
_atom_site_disorder_assembly
_atom_site_disorder_group
Cs1 Cs 0.224489(12) 0.51455(2) 0.249491(12) 0.02672(11) Uani 1 1 d . . .
P1 P 0.34219(5) 0.55944(8) 0.11638(5) 0.0230(2) Uani 1 1 d D . .
P2 P 0.19444(5) 0.53075(8) 0.03773(5) 0.0227(2) Uani 1 1 d . . .
O1 O 0.1423(2) 0.6561(3) 0.3329(2) 0.0418(8) Uani 1 1 d . . .
O2 O 0.08262(17) 0.4654(3) 0.28852(17) 0.0325(7) Uani 1 1 d . . .
O3 O 0.3134(2) 0.5413(3) 0.40710(17) 0.0391(8) Uani 1 1 d . . .
O4 O 0.25776(18) 0.3466(3) 0.36721(17) 0.0342(7) Uani 1 1 d . . .
N1 N 0.3373(2) 0.6176(3) 0.18603(19) 0.0281(8) Uani 1 1 d . A .
N2 N 0.1740(2) 0.4508(3) 0.08843(19) 0.0287(8) Uani 1 1 d . A .
C1 C 0.2784(2) 0.5555(3) 0.0399(2) 0.0260(8) Uani 1 1 d . A .
H1 H 0.2899 0.5674 -0.0031 0.031 Uiso 1 1 calc R . .
C2 C 0.4185(5) 0.5941(12) 0.0833(7) 0.027(3) Uani 0.50(2) 1 d PGDU A 1
C3 C 0.4174(4) 0.6275(11) 0.0150(6) 0.036(2) Uani 0.50(2) 1 d PGU A 1
H3 H 0.3766 0.6302 -0.0192 0.043 Uiso 0.50(2) 1 calc PRU A 1
C4 C 0.4774(5) 0.6569(13) -0.0020(4) 0.048(3) Uani 0.50(2) 1 d PGU A 1
H4 H 0.4766 0.6793 -0.0476 0.057 Uiso 0.50(2) 1 calc PRU A 1
C5 C 0.5384(4) 0.6530(11) 0.0492(6) 0.042(3) Uani 0.50(2) 1 d PGU A 1
H5 H 0.5785 0.6727 0.0379 0.050 Uiso 0.50(2) 1 calc PRU A 1
C6 C 0.5396(5) 0.6196(12) 0.1175(5) 0.033(2) Uani 0.50(2) 1 d PGU A 1
H6 H 0.5804 0.6169 0.1517 0.039 Uiso 0.50(2) 1 calc PRU A 1
C7 C 0.4796(7) 0.5901(14) 0.1345(5) 0.028(2) Uani 0.50(2) 1 d PGU A 1
H7 H 0.4803 0.5677 0.1801 0.033 Uiso 0.50(2) 1 calc PRU A 1
C2A C 0.4226(5) 0.5813(11) 0.0875(7) 0.025(2) Uani 0.50(2) 1 d PGDU A 2
C3A C 0.4255(3) 0.5876(10) 0.0166(6) 0.033(2) Uani 0.50(2) 1 d PGU A 2
H3A H 0.3860 0.5808 -0.0193 0.040 Uiso 0.50(2) 1 calc PRU A 2
C4A C 0.4874(4) 0.6039(13) -0.0007(4) 0.045(3) Uani 0.50(2) 1 d PGU A 2
H4A H 0.4893 0.6081 -0.0481 0.055 Uiso 0.50(2) 1 calc PRU A 2
C5A C 0.5463(3) 0.6139(11) 0.0529(5) 0.042(3) Uani 0.50(2) 1 d PGU A 2
H5A H 0.5877 0.6248 0.0414 0.051 Uiso 0.50(2) 1 calc PRU A 2
C6A C 0.5434(5) 0.6077(12) 0.1238(5) 0.033(2) Uani 0.50(2) 1 d PGU A 2
H6A H 0.5829 0.6144 0.1597 0.040 Uiso 0.50(2) 1 calc PRU A 2
C7A C 0.4816(6) 0.5914(15) 0.1411(5) 0.029(2) Uani 0.50(2) 1 d PGU A 2
H7A H 0.4796 0.5872 0.1885 0.035 Uiso 0.50(2) 1 calc PRU A 2
C8 C 0.3621(2) 0.4325(3) 0.1489(2) 0.0246(8) Uani 1 1 d . A .
C9 C 0.3811(2) 0.4105(4) 0.2217(2) 0.0278(9) Uani 1 1 d . . .
H1C H 0.3808 0.4606 0.2548 0.033 Uiso 1 1 calc R A .
C10 C 0.4004(2) 0.3145(4) 0.2450(2) 0.0328(9) Uani 1 1 d . A .
H10 H 0.4128 0.3009 0.2934 0.039 Uiso 1 1 calc R . .
C11 C 0.4013(2) 0.2391(4) 0.1964(3) 0.0359(10) Uani 1 1 d . . .
H11 H 0.4137 0.1748 0.2122 0.043 Uiso 1 1 calc R A .
C12 C 0.3833(2) 0.2603(4) 0.1235(3) 0.0332(9) Uani 1 1 d . A .
H12 H 0.3851 0.2105 0.0905 0.040 Uiso 1 1 calc R . .
C13 C 0.3631(2) 0.3553(4) 0.1009(2) 0.0304(9) Uani 1 1 d . . .
H13 H 0.3497 0.3683 0.0523 0.037 Uiso 1 1 calc R A .
C14 C 0.3431(2) 0.7240(3) 0.2004(2) 0.0254(8) Uani 1 1 d . . .
C15 C 0.4052(3) 0.7442(4) 0.2619(3) 0.0392(11) Uani 1 1 d . A .
H15A H 0.4018 0.7042 0.3026 0.047 Uiso 1 1 calc R . .
H15B H 0.4460 0.7241 0.2477 0.047 Uiso 1 1 calc R . .
C16 C 0.2802(3) 0.7595(4) 0.2256(3) 0.0412(12) Uani 1 1 d . A .
H1E H 0.2397 0.7492 0.1878 0.049 Uiso 1 1 calc R . .
H1A H 0.2757 0.7200 0.2662 0.049 Uiso 1 1 calc R . .
C17 C 0.3492(3) 0.7915(4) 0.1377(2) 0.0359(10) Uani 1 1 d . A .
H17A H 0.3888 0.7720 0.1211 0.043 Uiso 1 1 calc R . .
H17B H 0.3095 0.7826 0.0988 0.043 Uiso 1 1 calc R . .
C18 C 0.3554(3) 0.9015(4) 0.1595(3) 0.0372(11) Uani 1 1 d . . .
H18 H 0.3594 0.9421 0.1186 0.045 Uiso 1 1 calc R A .
C19 C 0.4179(3) 0.9167(4) 0.2200(3) 0.0370(10) Uani 1 1 d . A .
H19A H 0.4223 0.9866 0.2331 0.044 Uiso 1 1 calc R . .
H19B H 0.4583 0.8970 0.2048 0.044 Uiso 1 1 calc R . .
C20 C 0.4114(3) 0.8545(4) 0.2838(3) 0.0489(14) Uani 1 1 d . . .
H20 H 0.4517 0.8641 0.3229 0.059 Uiso 1 1 calc R A .
C21 C 0.3479(5) 0.8850(5) 0.3076(3) 0.066(2) Uani 1 1 d . A .
H21A H 0.3436 0.8448 0.3479 0.079 Uiso 1 1 calc R . .
H21B H 0.3514 0.9543 0.3222 0.079 Uiso 1 1 calc R . .
C22 C 0.2856(4) 0.8705(5) 0.2465(4) 0.0590(19) Uani 1 1 d . . .
H22 H 0.2449 0.8907 0.2618 0.071 Uiso 1 1 calc R A .
C23 C 0.2923(3) 0.9331(4) 0.1836(4) 0.0558(17) Uani 1 1 d . A .
H23A H 0.2958 1.0029 0.1969 0.067 Uiso 1 1 calc R . .
H23B H 0.2523 0.9246 0.1450 0.067 Uiso 1 1 calc R . .
C24 C 0.1525(2) 0.6443(3) 0.0590(2) 0.0248(8) Uani 1 1 d . A .
C25 C 0.1057(2) 0.6422(4) 0.1014(2) 0.0315(9) Uani 1 1 d . . .
H1D H 0.0946 0.5817 0.1191 0.038 Uiso 1 1 calc R A .
C26 C 0.0755(3) 0.7287(4) 0.1175(3) 0.0381(11) Uani 1 1 d . A .
H26 H 0.0450 0.7259 0.1464 0.046 Uiso 1 1 calc R . .
C27 C 0.0903(3) 0.8188(4) 0.0910(3) 0.0438(12) Uani 1 1 d . . .
H27 H 0.0703 0.8769 0.1025 0.053 Uiso 1 1 calc R A .
C28 C 0.1354(3) 0.8226(4) 0.0467(3) 0.0368(10) Uani 1 1 d . A .
H28 H 0.1443 0.8829 0.0271 0.044 Uiso 1 1 calc R . .
C29 C 0.1671(2) 0.7353(4) 0.0318(3) 0.0333(10) Uani 1 1 d . . .
H29 H 0.1982 0.7383 0.0035 0.040 Uiso 1 1 calc R A .
C30 C 0.1530(2) 0.5182(3) -0.0571(2) 0.0252(8) Uani 1 1 d . A .
C31 C 0.0820(2) 0.5221(3) -0.0778(2) 0.0263(9) Uani 1 1 d . . .
H31 H 0.0575 0.5366 -0.0441 0.032 Uiso 1 1 calc R A .
C32 C 0.0472(2) 0.5048(4) -0.1483(3) 0.0304(9) Uani 1 1 d . A .
H32 H 0.0000 0.5070 -0.1613 0.036 Uiso 1 1 calc R . .
C33 C 0.0842(3) 0.4842(3) -0.1987(2) 0.0304(9) Uani 1 1 d . . .
H33 H 0.0614 0.4729 -0.2457 0.036 Uiso 1 1 calc R A .
C34 C 0.1543(3) 0.4802(3) -0.1797(2) 0.0284(9) Uani 1 1 d . A .
H34 H 0.1785 0.4665 -0.2139 0.034 Uiso 1 1 calc R . .
C35 C 0.1891(2) 0.4970(3) -0.1091(2) 0.0266(8) Uani 1 1 d . . .
H35 H 0.2363 0.4941 -0.0965 0.032 Uiso 1 1 calc R A .
C36 C 0.1597(2) 0.3453(3) 0.0778(2) 0.0236(8) Uani 1 1 d . . .
C37 C 0.1818(2) 0.2966(3) 0.0139(2) 0.0257(8) Uani 1 1 d . A .
H37A H 0.1591 0.3301 -0.0297 0.031 Uiso 1 1 calc R . .
H37B H 0.2304 0.3051 0.0200 0.031 Uiso 1 1 calc R . .
C38 C 0.0827(2) 0.3266(4) 0.0665(2) 0.0293(9) Uani 1 1 d . A .
H38A H 0.0674 0.3551 0.1060 0.035 Uiso 1 1 calc R . .
H38B H 0.0589 0.3602 0.0234 0.035 Uiso 1 1 calc R . .
C39 C 0.1953(2) 0.2870(4) 0.1451(2) 0.0294(9) Uani 1 1 d . A .
H39 H 0.2441 0.2952 0.1528 0.035 Uiso 1 1 calc R . .
H1B H 0.1818 0.3148 0.1859 0.035 Uiso 1 1 calc R . .
C40 C 0.1783(2) 0.1754(4) 0.1398(2) 0.0305(9) Uani 1 1 d . . .
H40 H 0.2018 0.1418 0.1838 0.037 Uiso 1 1 calc R A .
C41 C 0.1013(3) 0.1612(4) 0.1281(2) 0.0353(10) Uani 1 1 d . A .
H41A H 0.0904 0.0907 0.1240 0.042 Uiso 1 1 calc R . .
H41B H 0.0864 0.1874 0.1685 0.042 Uiso 1 1 calc R . .
C42 C 0.0645(2) 0.2152(4) 0.0605(2) 0.0327(10) Uani 1 1 d . . .
H42 H 0.0152 0.2068 0.0533 0.039 Uiso 1 1 calc R A .
C43 C 0.0879(2) 0.1711(4) -0.0032(2) 0.0319(9) Uani 1 1 d . A .
H43A H 0.0770 0.1007 -0.0076 0.038 Uiso 1 1 calc R . .
H43B H 0.0643 0.2041 -0.0467 0.038 Uiso 1 1 calc R . .
C44 C 0.1645(2) 0.1853(3) 0.0076(2) 0.0271(8) Uani 1 1 d . . .
H44 H 0.1789 0.1574 -0.0332 0.033 Uiso 1 1 calc R A .
C45 C 0.2018(3) 0.1307(4) 0.0759(2) 0.0323(9) Uani 1 1 d . A .
H45A H 0.2505 0.1386 0.0830 0.039 Uiso 1 1 calc R . .
H45B H 0.1913 0.0601 0.0719 0.039 Uiso 1 1 calc R . .
C46 C 0.1456(3) 0.7607(4) 0.3239(3) 0.0476(13) Uani 1 1 d . . .
H46A H 0.1917 0.7800 0.3263 0.071 Uiso 1 1 calc R . .
H46B H 0.1298 0.7938 0.3609 0.071 Uiso 1 1 calc R . .
H46C H 0.1174 0.7792 0.2785 0.071 Uiso 1 1 calc R . .
C47 C 0.0779(2) 0.6260(4) 0.3394(3) 0.0364(10) Uani 1 1 d . . .
H47A H 0.0441 0.6425 0.2964 0.044 Uiso 1 1 calc R . .
H47B H 0.0664 0.6604 0.3789 0.044 Uiso 1 1 calc R . .
C48 C 0.0787(3) 0.5158(4) 0.3517(3) 0.0334(10) Uani 1 1 d . . .
H48A H 0.1174 0.4981 0.3898 0.040 Uiso 1 1 calc R . .
H48B H 0.0377 0.4960 0.3657 0.040 Uiso 1 1 calc R . .
C49 C 0.0739(3) 0.3612(4) 0.2943(3) 0.0390(11) Uani 1 1 d . . .
H49A H 0.0733 0.3300 0.2496 0.058 Uiso 1 1 calc R . .
H49B H 0.0317 0.3483 0.3070 0.058 Uiso 1 1 calc R . .
H49C H 0.1107 0.3347 0.3303 0.058 Uiso 1 1 calc R . .
C50 C 0.3068(4) 0.6384(5) 0.4348(3) 0.0556(16) Uani 1 1 d . . .
H50A H 0.3159 0.6876 0.4023 0.083 Uiso 1 1 calc R . .
H50B H 0.3387 0.6458 0.4799 0.083 Uiso 1 1 calc R . .
H50C H 0.2615 0.6471 0.4407 0.083 Uiso 1 1 calc R . .
C51 C 0.3075(3) 0.4665(5) 0.4548(3) 0.0430(12) Uani 1 1 d . . .
H51A H 0.2638 0.4722 0.4669 0.052 Uiso 1 1 calc R . .
H51B H 0.3427 0.4748 0.4982 0.052 Uiso 1 1 calc R . .
C52 C 0.3135(3) 0.3660(4) 0.4249(3) 0.0432(12) Uani 1 1 d . . .
H52A H 0.3553 0.3620 0.4090 0.052 Uiso 1 1 calc R . .
H52B H 0.3153 0.3161 0.4615 0.052 Uiso 1 1 calc R . .
C53 C 0.2580(3) 0.2459(4) 0.3444(3) 0.0425(12) Uani 1 1 d . . .
H53A H 0.2193 0.2345 0.3055 0.064 Uiso 1 1 calc R . .
H53B H 0.2559 0.2023 0.3830 0.064 Uiso 1 1 calc R . .
H53C H 0.2989 0.2331 0.3291 0.064 Uiso 1 1 calc R . .

loop_
_atom_site_aniso_label
_atom_site_aniso_U_11
_atom_site_aniso_U_22
_atom_site_aniso_U_33
_atom_site_aniso_U_23
_atom_site_aniso_U_13
_atom_site_aniso_U_12
Cs1 0.03526(16) 0.02663(17) 0.01884(16) -0.00179(9) 0.00757(10) -0.00243(9)
P1 0.0278(5) 0.0232(5) 0.0174(5) 0.0005(4) 0.0038(4) -0.0003(4)
P2 0.0280(5) 0.0225(5) 0.0164(5) 0.0008(4) 0.0030(4) 0.0012(4)
O1 0.0479(19) 0.0295(19) 0.053(2) -0.0074(16) 0.0221(17) -0.0003(15)
O2 0.0375(16) 0.0376(18) 0.0230(15) 0.0004(14) 0.0087(12) -0.0032(14)
O3 0.059(2) 0.0389(19) 0.0185(15) -0.0072(14) 0.0082(14) -0.0090(17)
O4 0.0478(18) 0.0268(17) 0.0250(15) -0.0003(13) 0.0029(13) -0.0012(14)
N1 0.0376(18) 0.0250(19) 0.0208(17) -0.0049(14) 0.0052(14) -0.0031(15)
N2 0.043(2) 0.0247(19) 0.0174(16) -0.0002(14) 0.0046(14) -0.0008(16)
C1 0.034(2) 0.028(2) 0.0154(17) 0.0053(16) 0.0043(15) 0.0032(17)
C2 0.027(4) 0.029(6) 0.025(4) -0.003(4) 0.006(4) 0.003(4)
C3 0.036(4) 0.046(6) 0.022(4) 0.008(5) -0.002(3) -0.005(4)
C4 0.046(4) 0.067(7) 0.028(4) 0.006(5) 0.005(3) -0.017(5)
C5 0.035(4) 0.053(6) 0.037(4) 0.001(5) 0.008(3) -0.011(4)
C6 0.026(4) 0.037(5) 0.033(4) -0.003(4) 0.001(4) -0.002(4)
C7 0.037(4) 0.032(5) 0.013(4) 0.001(4) 0.005(3) -0.001(5)
C2A 0.036(4) 0.017(5) 0.019(4) 0.006(4) 0.002(3) 0.002(4)
C3A 0.029(3) 0.047(6) 0.023(3) 0.005(5) 0.006(3) 0.000(4)
C4A 0.047(4) 0.070(7) 0.023(4) 0.000(5) 0.016(3) -0.008(5)
C5A 0.038(4) 0.058(6) 0.034(4) 0.004(5) 0.013(3) -0.003(4)
C6A 0.030(4) 0.043(6) 0.027(4) -0.001(4) 0.006(4) 0.002(4)
C7A 0.030(4) 0.032(5) 0.025(4) 0.003(5) 0.005(3) 0.005(5)
C8 0.0282(18) 0.028(2) 0.0175(18) -0.0002(16) 0.0044(14) -0.0010(16)
C9 0.0309(19) 0.031(2) 0.0200(19) -0.0009(17) 0.0028(15) 0.0016(17)
C10 0.038(2) 0.033(2) 0.026(2) 0.0077(19) 0.0034(17) 0.0049(19)
C11 0.035(2) 0.028(2) 0.043(3) 0.008(2) 0.0067(19) 0.0073(19)
C12 0.035(2) 0.028(2) 0.035(2) -0.0013(19) 0.0038(18) 0.0030(18)
C13 0.035(2) 0.028(2) 0.027(2) 0.0012(18) 0.0052(17) 0.0001(18)
C14 0.0314(19) 0.021(2) 0.0209(19) -0.0003(16) 0.0010(15) 0.0002(16)
C15 0.051(3) 0.029(2) 0.028(2) 0.0030(19) -0.009(2) -0.008(2)
C16 0.043(3) 0.022(2) 0.063(3) -0.011(2) 0.022(2) -0.004(2)
C17 0.053(3) 0.028(2) 0.023(2) -0.0008(18) 0.0019(18) -0.008(2)
C18 0.055(3) 0.023(2) 0.029(2) 0.0056(18) 0.000(2) -0.001(2)
C19 0.038(2) 0.028(2) 0.041(3) -0.001(2) 0.0010(19) -0.0070(19)
C20 0.071(4) 0.035(3) 0.027(2) -0.001(2) -0.017(2) -0.010(3)
C21 0.129(7) 0.036(3) 0.042(3) -0.019(3) 0.038(4) -0.032(4)
C22 0.072(4) 0.025(3) 0.097(5) -0.018(3) 0.052(4) -0.003(3)
C23 0.040(3) 0.021(2) 0.098(5) 0.002(3) 0.000(3) 0.003(2)
C24 0.0308(19) 0.024(2) 0.0170(18) 0.0012(15) 0.0002(14) 0.0028(16)
C25 0.034(2) 0.032(2) 0.027(2) -0.0002(18) 0.0036(17) 0.0044(18)
C26 0.040(2) 0.040(3) 0.033(2) -0.006(2) 0.0066(19) 0.009(2)
C27 0.044(3) 0.039(3) 0.041(3) -0.013(2) -0.005(2) 0.013(2)
C28 0.046(3) 0.023(2) 0.035(2) 0.0003(19) -0.0043(19) 0.000(2)
C29 0.034(2) 0.030(2) 0.032(2) -0.0031(19) -0.0009(17) -0.0032(18)
C30 0.033(2) 0.023(2) 0.020(2) 0.0002(15) 0.0055(16) -0.0018(16)
C31 0.031(2) 0.030(2) 0.018(2) -0.0005(16) 0.0042(16) 0.0014(16)
C32 0.033(2) 0.032(2) 0.024(2) 0.0023(17) 0.0019(17) -0.0035(18)
C33 0.045(2) 0.027(2) 0.017(2) -0.0024(16) 0.0031(17) -0.0022(18)
C34 0.045(2) 0.023(2) 0.018(2) -0.0022(15) 0.0091(18) -0.0017(17)
C35 0.034(2) 0.023(2) 0.022(2) 0.0010(16) 0.0063(17) -0.0001(16)
C36 0.0293(18) 0.026(2) 0.0141(17) -0.0042(15) 0.0019(14) -0.0035(16)
C37 0.0323(19) 0.026(2) 0.0197(18) 0.0020(16) 0.0083(15) 0.0004(17)
C38 0.035(2) 0.027(2) 0.025(2) -0.0066(17) 0.0073(16) -0.0011(18)
C39 0.037(2) 0.029(2) 0.022(2) 0.0058(17) 0.0064(16) -0.0003(18)
C40 0.043(2) 0.027(2) 0.0205(19) 0.0006(17) 0.0058(17) -0.0001(19)
C41 0.049(3) 0.033(3) 0.028(2) -0.0054(19) 0.0165(19) -0.011(2)
C42 0.036(2) 0.032(2) 0.032(2) -0.0032(19) 0.0107(18) -0.0043(19)
C43 0.038(2) 0.032(2) 0.026(2) -0.0052(18) 0.0080(17) -0.0090(19)
C44 0.040(2) 0.022(2) 0.0200(19) -0.0064(16) 0.0085(16) -0.0013(17)
C45 0.049(2) 0.023(2) 0.025(2) 0.0000(17) 0.0071(18) 0.0042(19)
C46 0.069(4) 0.031(3) 0.050(3) -0.008(2) 0.028(3) 0.002(3)
C47 0.036(2) 0.041(3) 0.033(2) -0.004(2) 0.0092(18) 0.007(2)
C48 0.044(2) 0.039(3) 0.019(2) -0.0007(18) 0.0105(18) -0.004(2)
C49 0.048(3) 0.037(3) 0.031(2) -0.001(2) 0.009(2) -0.007(2)
C50 0.086(4) 0.040(3) 0.037(3) -0.007(3) 0.006(3) -0.009(3)
C51 0.060(3) 0.044(3) 0.020(2) 0.003(2) 0.000(2) -0.008(3)
C52 0.055(3) 0.037(3) 0.029(2) 0.005(2) -0.006(2) 0.001(2)
C53 0.064(3) 0.029(3) 0.035(3) 0.003(2) 0.012(2) -0.004(2)

loop_
_atom_type_symbol
_atom_type_description
_atom_type_scat_dispersion_real
_atom_type_scat_dispersion_imag
_atom_type_scat_source
C C 0.0181 0.0091 'International Tables Vol C Tables 4.2.6.8 and 6.1.1.4'
H H 0.0000 0.0000 'International Tables Vol C Tables 4.2.6.8 and 6.1.1.4'
N N 0.0311 0.0180 'International Tables Vol C Tables 4.2.6.8 and 6.1.1.4'
O O 0.0492 0.0322 'International Tables Vol C Tables 4.2.6.8 and 6.1.1.4'
P P 0.2955 0.4335 'International Tables Vol C Tables 4.2.6.8 and 6.1.1.4'
Cs Cs -0.7457 7.9052 'International Tables Vol C Tables 4.2.6.8 and 6.1.1.4'

loop_
_geom_angle_atom_site_label_1
_geom_angle_atom_site_label_2
_geom_angle_atom_site_label_3
_geom_angle
N2 Cs1 N1 80.15(10)
N2 Cs1 O4 118.77(10)
N1 Cs1 O4 122.87(10)
N2 Cs1 O3 162.96(10)
N1 Cs1 O3 91.56(9)
O4 Cs1 O3 54.04(10)
N2 Cs1 O1 124.96(11)
N1 Cs1 O1 116.57(10)
O4 Cs1 O1 96.12(10)
O3 Cs1 O1 72.07(11)
N2 Cs1 O2 94.54(9)
N1 Cs1 O2 162.33(10)
O4 Cs1 O2 74.49(9)
O3 Cs1 O2 97.56(9)
O1 Cs1 O2 53.23(10)
N1 P1 C1 124.3(2)
N1 P1 C8 102.7(2)
C1 P1 C8 109.1(2)
N1 P1 C2A 114.5(5)
C1 P1 C2A 106.1(4)
C8 P1 C2A 96.5(5)
N1 P1 C2 113.3(5)
C1 P1 C2 103.0(5)
C8 P1 C2 102.6(5)
N2 P2 C1 121.4(2)
N2 P2 C30 115.8(2)
C1 P2 C30 104.8(2)
N2 P2 C24 102.8(2)
C1 P2 C24 109.9(2)
C30 P2 C24 100.04(19)
C47 O1 C46 111.6(4)
C47 O1 Cs1 118.8(3)
C46 O1 Cs1 118.8(3)
C48 O2 C49 111.6(4)
C48 O2 Cs1 110.1(3)
C49 O2 Cs1 110.9(3)
C51 O3 C50 112.3(4)
C51 O3 Cs1 116.1(3)
C50 O3 Cs1 112.5(4)
C52 O4 C53 111.1(4)
C52 O4 Cs1 115.6(3)
C53 O4 Cs1 118.0(3)
C14 N1 P1 129.0(3)
C14 N1 Cs1 112.8(2)
P1 N1 Cs1 108.31(18)
C36 N2 P2 130.6(3)
C36 N2 Cs1 114.3(2)
P2 N2 Cs1 111.02(18)
P1 C1 P2 124.2(2)
P1 C1 H1 117.9
P2 C1 H1 117.9
C3 C2 C7 120.0
C3 C2 P1 125.4(7)
C7 C2 P1 114.5(7)
C4 C3 C2 120.0
C4 C3 H3 120.0
C2 C3 H3 120.0
C3 C4 C5 120.0
C3 C4 H4 120.0
C5 C4 H4 120.0
C6 C5 C4 120.0
C6 C5 H5 120.0
C4 C5 H5 120.0
C5 C6 C7 120.0
C5 C6 H6 120.0
C7 C6 H6 120.0
C6 C7 C2 120.0
C6 C7 H7 120.0
C2 C7 H7 120.0
C3A C2A C7A 120.0
C3A C2A P1 123.4(7)
C7A C2A P1 116.6(7)
C2A C3A C4A 120.0
C2A C3A H3A 120.0
C4A C3A H3A 120.0
C3A C4A C5A 120.0
C3A C4A H4A 120.0
C5A C4A H4A 120.0
C6A C5A C4A 120.0
C6A C5A H5A 120.0
C4A C5A H5A 120.0
C5A C6A C7A 120.0
C5A C6A H6A 120.0
C7A C6A H6A 120.0
C6A C7A C2A 120.0
C6A C7A H7A 120.0
C2A C7A H7A 120.0
C13 C8 C9 118.0(4)
C13 C8 P1 119.9(3)
C9 C8 P1 121.9(3)
C10 C9 C8 120.6(4)
C10 C9 H1C 119.7
C8 C9 H1C 119.7
C11 C10 C9 120.5(4)
C11 C10 H10 119.8
C9 C10 H10 119.8
C10 C11 C12 119.6(5)
C10 C11 H11 120.2
C12 C11 H11 120.2
C13 C12 C11 119.6(5)
C13 C12 H12 120.2
C11 C12 H12 120.2
C12 C13 C8 121.7(4)
C12 C13 H13 119.2
C8 C13 H13 119.2
N1 C14 C15 109.6(4)
N1 C14 C17 116.4(4)
C15 C14 C17 107.5(4)
N1 C14 C16 109.2(4)
C15 C14 C16 106.6(4)
C17 C14 C16 107.1(4)
C20 C15 C14 112.5(4)
C20 C15 H15A 109.1
C14 C15 H15A 109.1
C20 C15 H15B 109.1
C14 C15 H15B 109.1
H15A C15 H15B 107.8
C22 C16 C14 111.6(4)
C22 C16 H1E 109.3
C14 C16 H1E 109.3
C22 C16 H1A 109.3
C14 C16 H1A 109.3
H1E C16 H1A 108.0
C18 C17 C14 111.5(4)
C18 C17 H17A 109.3
C14 C17 H17A 109.3
C18 C17 H17B 109.3
C14 C17 H17B 109.3
H17A C17 H17B 108.0
C19 C18 C23 109.4(5)
C19 C18 C17 109.9(4)
C23 C18 C17 109.5(5)
C19 C18 H18 109.4
C23 C18 H18 109.4
C17 C18 H18 109.4
C18 C19 C20 109.5(4)
C18 C19 H19A 109.8
C20 C19 H19A 109.8
C18 C19 H19B 109.8
C20 C19 H19B 109.8
H19A C19 H19B 108.2
C19 C20 C21 109.9(5)
C19 C20 C15 108.8(5)
C21 C20 C15 108.8(5)
C19 C20 H20 109.8
C21 C20 H20 109.8
C15 C20 H20 109.8
C22 C21 C20 109.5(4)
C22 C21 H21A 109.8
C20 C21 H21A 109.8
C22 C21 H21B 109.8
C20 C21 H21B 109.8
H21A C21 H21B 108.2
C23 C22 C21 109.8(5)
C23 C22 C16 109.9(5)
C21 C22 C16 108.8(6)
C23 C22 H22 109.5
C21 C22 H22 109.5
C16 C22 H22 109.5
C22 C23 C18 109.6(5)
C22 C23 H23A 109.7
C18 C23 H23A 109.7
C22 C23 H23B 109.7
C18 C23 H23B 109.7
H23A C23 H23B 108.2
C29 C24 C25 118.4(4)
C29 C24 P2 119.6(3)
C25 C24 P2 122.0(4)
C26 C25 C24 121.0(5)
C26 C25 H1D 119.5
C24 C25 H1D 119.5
C27 C26 C25 120.5(5)
C27 C26 H26 119.7
C25 C26 H26 119.7
C26 C27 C28 119.6(5)
C26 C27 H27 120.2
C28 C27 H27 120.2
C27 C28 C29 119.7(5)
C27 C28 H28 120.1
C29 C28 H28 120.1
C24 C29 C28 120.7(4)
C24 C29 H29 119.7
C28 C29 H29 119.7
C31 C30 C35 118.4(4)
C31 C30 P2 118.5(3)
C35 C30 P2 122.9(3)
C32 C31 C30 121.2(4)
C32 C31 H31 119.4
C30 C31 H31 119.4
C33 C32 C31 119.1(4)
C33 C32 H32 120.4
C31 C32 H32 120.4
C34 C33 C32 120.9(4)
C34 C33 H33 119.6
C32 C33 H33 119.6
C33 C34 C35 120.0(4)
C33 C34 H34 120.0
C35 C34 H34 120.0
C34 C35 C30 120.4(4)
C34 C35 H35 119.8
C30 C35 H35 119.8
N2 C36 C38 109.8(4)
N2 C36 C39 109.8(3)
C38 C36 C39 106.9(3)
N2 C36 C37 115.9(3)
C38 C36 C37 107.0(3)
C39 C36 C37 107.0(3)
C44 C37 C36 111.6(3)
C44 C37 H37A 109.3
C36 C37 H37A 109.3
C44 C37 H37B 109.3
C36 C37 H37B 109.3
H37A C37 H37B 108.0
C42 C38 C36 112.7(4)
C42 C38 H38A 109.1
C36 C38 H38A 109.1
C42 C38 H38B 109.1
C36 C38 H38B 109.1
H38A C38 H38B 107.8
C40 C39 C36 112.7(4)
C40 C39 H39 109.0
C36 C39 H39 109.0
C40 C39 H1B 109.0
C36 C39 H1B 109.0
H39 C39 H1B 107.8
C41 C40 C39 109.6(4)
C41 C40 C45 109.2(4)
C39 C40 C45 108.9(4)
C41 C40 H40 109.7
C39 C40 H40 109.7
C45 C40 H40 109.7
C42 C41 C40 109.9(4)
C42 C41 H41A 109.7
C40 C41 H41A 109.7
C42 C41 H41B 109.7
C40 C41 H41B 109.7
H41A C41 H41B 108.2
C41 C42 C38 109.7(4)
C41 C42 C43 108.8(4)
C38 C42 C43 108.6(4)
C41 C42 H42 109.9
C38 C42 H42 109.9
C43 C42 H42 109.9
C44 C43 C42 109.9(4)
C44 C43 H43A 109.7
C42 C43 H43A 109.7
C44 C43 H43B 109.7
C42 C43 H43B 109.7
H43A C43 H43B 108.2
C43 C44 C37 109.8(4)
C43 C44 C45 109.4(4)
C37 C44 C45 109.8(4)
C43 C44 H44 109.3
C37 C44 H44 109.3
C45 C44 H44 109.3
C44 C45 C40 108.6(4)
C44 C45 H45A 110.0
C40 C45 H45A 110.0
C44 C45 H45B 110.0
C40 C45 H45B 110.0
H45A C45 H45B 108.3
O1 C46 H46A 109.5
O1 C46 H46B 109.5
H46A C46 H46B 109.5
O1 C46 H46C 109.5
H46A C46 H46C 109.5
H46B C46 H46C 109.5
O1 C47 C48 109.0(4)
O1 C47 H47A 109.9
C48 C47 H47A 109.9
O1 C47 H47B 109.9
C48 C47 H47B 109.9
H47A C47 H47B 108.3
O2 C48 C47 109.6(4)
O2 C48 H48A 109.8
C47 C48 H48A 109.8
O2 C48 H48B 109.8
C47 C48 H48B 109.8
H48A C48 H48B 108.2
O2 C49 H49A 109.5
O2 C49 H49B 109.5
H49A C49 H49B 109.5
O2 C49 H49C 109.5
H49A C49 H49C 109.5
H49B C49 H49C 109.5
O3 C50 H50A 109.5
O3 C50 H50B 109.5
H50A C50 H50B 109.5
O3 C50 H50C 109.5
H50A C50 H50C 109.5
H50B C50 H50C 109.5
O3 C51 C52 111.6(4)
O3 C51 H51A 109.3
C52 C51 H51A 109.3
O3 C51 H51B 109.3
C52 C51 H51B 109.3
H51A C51 H51B 108.0
O4 C52 C51 110.6(5)
O4 C52 H52A 109.5
C51 C52 H52A 109.5
O4 C52 H52B 109.5
C51 C52 H52B 109.5
H52A C52 H52B 108.1
O4 C53 H53A 109.5
O4 C53 H53B 109.5
H53A C53 H53B 109.5
O4 C53 H53C 109.5
H53A C53 H53C 109.5
H53B C53 H53C 109.5

loop_
_geom_bond_atom_site_label_1
_geom_bond_atom_site_label_2
_geom_bond_distance
Cs1 O1 3.205(3)
Cs1 O2 3.211(3)
Cs1 O3 3.172(3)
Cs1 O4 3.162(3)
Cs1 N1 3.161(4)
Cs1 N2 3.160(4)
P1 N1 1.582(4)
P1 C1 1.718(4)
P1 C8 1.828(5)
P1 C2A 1.868(5)
P1 C2 1.870(5)
P2 N2 1.576(4)
P2 C1 1.725(4)
P2 C30 1.836(5)
P2 C24 1.839(4)
O1 C47 1.401(6)
O1 C46 1.419(7)
O2 C48 1.417(6)
O2 C49 1.418(7)
O3 C51 1.389(7)
O3 C50 1.428(8)
O4 C52 1.410(6)
O4 C53 1.422(6)
N1 C14 1.455(6)
N2 C36 1.450(6)
C1 H1 0.9300
C2 C3 1.3900
C2 C7 1.3900
C3 C4 1.3900
C3 H3 0.9300
C4 C5 1.3900
C4 H4 0.9300
C5 C6 1.3900
C5 H5 0.9300
C6 C7 1.3900
C6 H6 0.9300
C7 H7 0.9300
C2A C3A 1.3900
C2A C7A 1.3900
C3A C4A 1.3900
C3A H3A 0.9300
C4A C5A 1.3900
C4A H4A 0.9300
C5A C6A 1.3900
C5A H5A 0.9300
C6A C7A 1.3900
C6A H6A 0.9300
C7A H7A 0.9300
C8 C13 1.396(6)
C8 C9 1.402(6)
C9 C10 1.390(7)
C9 H1C 0.9300
C10 C11 1.384(7)
C10 H10 0.9300
C11 C12 1.401(7)
C11 H11 0.9300
C12 C13 1.380(7)
C12 H12 0.9300
C13 H13 0.9300
C14 C15 1.537(6)
C14 C17 1.544(6)
C14 C16 1.545(6)
C15 C20 1.536(8)
C15 H15A 0.9700
C15 H15B 0.9700
C16 C22 1.542(7)
C16 H1E 0.9700
C16 H1A 0.9700
C17 C18 1.533(7)
C17 H17A 0.9700
C17 H17B 0.9700
C18 C19 1.521(7)
C18 C23 1.523(9)
C18 H18 0.9800
C19 C20 1.523(8)
C19 H19A 0.9700
C19 H19B 0.9700
C20 C21 1.524(11)
C20 H20 0.9800
C21 C22 1.522(11)
C21 H21A 0.9700
C21 H21B 0.9700
C22 C23 1.512(10)
C22 H22 0.9800
C23 H23A 0.9700
C23 H23B 0.9700
C24 C29 1.389(7)
C24 C25 1.396(6)
C25 C26 1.381(7)
C25 H1D 0.9300
C26 C27 1.375(9)
C26 H26 0.9300
C27 C28 1.396(8)
C27 H27 0.9300
C28 C29 1.398(7)
C28 H28 0.9300
C29 H29 0.9300
C30 C31 1.399(6)
C30 C35 1.408(6)
C31 C32 1.397(6)
C31 H31 0.9300
C32 C33 1.393(7)
C32 H32 0.9300
C33 C34 1.381(7)
C33 H33 0.9300
C34 C35 1.398(6)
C34 H34 0.9300
C35 H35 0.9300
C36 C38 1.543(6)
C36 C39 1.543(6)
C36 C37 1.556(5)
C37 C44 1.533(6)
C37 H37A 0.9700
C37 H37B 0.9700
C38 C42 1.539(7)
C38 H38A 0.9700
C38 H38B 0.9700
C39 C40 1.535(7)
C39 H39 0.9700
C39 H1B 0.9700
C40 C41 1.535(7)
C40 C45 1.549(6)
C40 H40 0.9800
C41 C42 1.526(7)
C41 H41A 0.9700
C41 H41B 0.9700
C42 C43 1.542(6)
C42 H42 0.9800
C43 C44 1.528(6)
C43 H43A 0.9700
C43 H43B 0.9700
C44 C45 1.543(6)
C44 H44 0.9800
C45 H45A 0.9700
C45 H45B 0.9700
C46 H46A 0.9600
C46 H46B 0.9600
C46 H46C 0.9600
C47 C48 1.498(7)
C47 H47A 0.9700
C47 H47B 0.9700
C48 H48A 0.9700
C48 H48B 0.9700
C49 H49A 0.9600
C49 H49B 0.9600
C49 H49C 0.9600
C50 H50A 0.9600
C50 H50B 0.9600
C50 H50C 0.9600
C51 C52 1.485(8)
C51 H51A 0.9700
C51 H51B 0.9700
C52 H52A 0.9700
C52 H52B 0.9700
C53 H53A 0.9600
C53 H53B 0.9600
C53 H53C 0.9600

loop_
_geom_torsion_atom_site_label_1
_geom_torsion_atom_site_label_2
_geom_torsion_atom_site_label_3
_geom_torsion_atom_site_label_4
_geom_torsion
N2 Cs1 O1 C47 60.4(4)
N1 Cs1 O1 C47 157.1(3)
O4 Cs1 O1 C47 -71.3(4)
O3 Cs1 O1 C47 -120.4(4)
O2 Cs1 O1 C47 -5.9(3)
N2 Cs1 O1 C46 -80.9(4)
N1 Cs1 O1 C46 15.8(5)
O4 Cs1 O1 C46 147.4(4)
O3 Cs1 O1 C46 98.4(4)
O2 Cs1 O1 C46 -147.2(5)
N2 Cs1 O2 C48 -160.5(3)
N1 Cs1 O2 C48 -89.0(4)
O4 Cs1 O2 C48 80.8(3)
O3 Cs1 O2 C48 31.5(3)
O1 Cs1 O2 C48 -29.4(3)
N2 Cs1 O2 C49 75.4(3)
N1 Cs1 O2 C49 147.0(3)
O4 Cs1 O2 C49 -43.2(3)
O3 Cs1 O2 C49 -92.6(3)
O1 Cs1 O2 C49 -153.4(3)
N2 Cs1 O3 C51 -86.0(5)
N1 Cs1 O3 C51 -146.4(4)
O4 Cs1 O3 C51 -15.8(4)
O1 Cs1 O3 C51 96.1(4)
O2 Cs1 O3 C51 48.8(4)
N2 Cs1 O3 C50 142.7(4)
N1 Cs1 O3 C50 82.3(4)
O4 Cs1 O3 C50 -147.1(4)
O1 Cs1 O3 C50 -35.2(4)
O2 Cs1 O3 C50 -82.5(4)
N2 Cs1 O4 C52 143.2(3)
N1 Cs1 O4 C52 46.2(4)
O3 Cs1 O4 C52 -18.4(3)
O1 Cs1 O4 C52 -81.0(3)
O2 Cs1 O4 C52 -130.1(4)
N2 Cs1 O4 C53 8.3(4)
N1 Cs1 O4 C53 -88.8(4)
O3 Cs1 O4 C53 -153.4(4)
O1 Cs1 O4 C53 144.0(4)
O2 Cs1 O4 C53 94.9(4)
C1 P1 N1 C14 -76.6(4)
C8 P1 N1 C14 159.5(4)
C2A P1 N1 C14 56.1(6)
C2 P1 N1 C14 49.6(6)
C1 P1 N1 Cs1 65.9(3)
C8 P1 N1 Cs1 -58.0(2)
C2A P1 N1 Cs1 -161.4(5)
C2 P1 N1 Cs1 -167.9(5)
N2 Cs1 N1 C14 124.4(3)
O4 Cs1 N1 C14 -117.6(3)
O3 Cs1 N1 C14 -70.5(3)
O1 Cs1 N1 C14 0.2(3)
O2 Cs1 N1 C14 50.7(4)
N2 Cs1 N1 P1 -24.67(18)
O4 Cs1 N1 P1 93.33(19)
O3 Cs1 N1 P1 140.35(19)
O1 Cs1 N1 P1 -148.96(17)
O2 Cs1 N1 P1 -98.4(3)
C1 P2 N2 C36 -91.3(4)
C30 P2 N2 C36 37.5(5)
C24 P2 N2 C36 145.5(4)
C1 P2 N2 Cs1 64.1(3)
C30 P2 N2 Cs1 -167.11(17)
C24 P2 N2 Cs1 -59.2(2)
N1 Cs1 N2 C36 130.3(3)
O4 Cs1 N2 C36 8.1(3)
O3 Cs1 N2 C36 68.4(5)
O1 Cs1 N2 C36 -114.1(3)
O2 Cs1 N2 C36 -66.7(3)
N1 Cs1 N2 P2 -29.38(19)
O4 Cs1 N2 P2 -151.58(17)
O3 Cs1 N2 P2 -91.2(4)
O1 Cs1 N2 P2 86.3(2)
O2 Cs1 N2 P2 133.6(2)
N1 P1 C1 P2 -47.4(4)
C8 P1 C1 P2 73.7(3)
C2A P1 C1 P2 176.7(5)
C2 P1 C1 P2 -177.8(6)
N2 P2 C1 P1 -38.5(4)
C30 P2 C1 P1 -172.0(3)
C24 P2 C1 P1 81.3(3)
N1 P1 C2 C3 -125.2(9)
C1 P1 C2 C3 11.6(11)
C8 P1 C2 C3 124.8(9)
C2A P1 C2 C3 132(9)
N1 P1 C2 C7 50.9(6)
C1 P1 C2 C7 -172.3(5)
C8 P1 C2 C7 -59.0(6)
C2A P1 C2 C7 -52(8)
C7 C2 C3 C4 0.0
P1 C2 C3 C4 176.0(11)
C2 C3 C4 C5 0.0
C3 C4 C5 C6 0.0
C4 C5 C6 C7 0.0
C5 C6 C7 C2 0.0
C3 C2 C7 C6 0.0
P1 C2 C7 C6 -176.4(10)
N1 P1 C2A C3A -143.4(9)
C1 P1 C2A C3A -2.6(11)
C8 P1 C2A C3A 109.5(9)
C2 P1 C2A C3A -64(8)
N1 P1 C2A C7A 36.7(6)
C1 P1 C2A C7A 177.5(5)
C8 P1 C2A C7A -70.5(5)
C2 P1 C2A C7A 116(9)
C7A C2A C3A C4A 0.0
P1 C2A C3A C4A -179.9(10)
C2A C3A C4A C5A 0.0
C3A C4A C5A C6A 0.0
C4A C5A C6A C7A 0.0
C5A C6A C7A C2A 0.0
C3A C2A C7A C6A 0.0
P1 C2A C7A C6A 179.9(9)
N1 P1 C8 C13 172.8(4)
C1 P1 C8 C13 39.4(4)
C2A P1 C8 C13 -70.2(6)
C2 P1 C8 C13 -69.4(6)
N1 P1 C8 C9 -11.6(4)
C1 P1 C8 C9 -145.1(3)
C2A P1 C8 C9 105.4(6)
C2 P1 C8 C9 106.2(6)
C13 C8 C9 C10 0.1(6)
P1 C8 C9 C10 -175.6(3)
C8 C9 C10 C11 0.1(7)
C9 C10 C11 C12 0.8(7)
C10 C11 C12 C13 -2.0(7)
C11 C12 C13 C8 2.2(7)
C9 C8 C13 C12 -1.3(7)
P1 C8 C13 C12 174.5(4)
P1 N1 C14 C15 -116.8(4)
Cs1 N1 C14 C15 102.0(4)
P1 N1 C14 C17 5.4(6)
Cs1 N1 C14 C17 -135.8(3)
P1 N1 C14 C16 126.8(4)
Cs1 N1 C14 C16 -14.4(4)
N1 C14 C15 C20 -175.7(4)
C17 C14 C15 C20 56.9(6)
C16 C14 C15 C20 -57.7(6)
N1 C14 C16 C22 176.2(5)
C15 C14 C16 C22 57.9(6)
C17 C14 C16 C22 -57.0(6)
N1 C14 C17 C18 -179.6(4)
C15 C14 C17 C18 -56.3(5)
C16 C14 C17 C18 57.9(5)
C14 C17 C18 C19 59.6(6)
C14 C17 C18 C23 -60.6(6)
C23 C18 C19 C20 59.7(6)
C17 C18 C19 C20 -60.5(6)
C18 C19 C20 C21 -59.2(6)
C18 C19 C20 C15 59.9(6)
C14 C15 C20 C19 -59.7(6)
C14 C15 C20 C21 60.1(6)
C19 C20 C21 C22 58.8(6)
C15 C20 C21 C22 -60.2(6)
C20 C21 C22 C23 -59.4(6)
C20 C21 C22 C16 60.9(6)
C14 C16 C22 C23 59.2(7)
C14 C16 C22 C21 -61.0(6)
C21 C22 C23 C18 60.2(6)
C16 C22 C23 C18 -59.4(7)
C19 C18 C23 C22 -60.4(6)
C17 C18 C23 C22 60.1(6)
N2 P2 C24 C29 170.7(4)
C1 P2 C24 C29 40.1(4)
C30 P2 C24 C29 -69.8(4)
N2 P2 C24 C25 -9.8(4)
C1 P2 C24 C25 -140.4(4)
C30 P2 C24 C25 109.7(4)
C29 C24 C25 C26 -1.4(7)
P2 C24 C25 C26 179.1(4)
C24 C25 C26 C27 1.0(7)
C25 C26 C27 C28 0.9(8)
C26 C27 C28 C29 -2.4(8)
C25 C24 C29 C28 -0.1(7)
P2 C24 C29 C28 179.4(4)
C27 C28 C29 C24 2.0(7)
N2 P2 C30 C31 58.9(4)
C1 P2 C30 C31 -164.5(4)
C24 P2 C30 C31 -50.6(4)
N2 P2 C30 C35 -116.0(4)
C1 P2 C30 C35 20.6(4)
C24 P2 C30 C35 134.5(4)
C35 C30 C31 C32 0.5(7)
P2 C30 C31 C32 -174.6(3)
C30 C31 C32 C33 -0.6(7)
C31 C32 C33 C34 0.3(7)
C32 C33 C34 C35 0.1(7)
C33 C34 C35 C30 -0.2(7)
C31 C30 C35 C34 -0.1(7)
P2 C30 C35 C34 174.8(3)
P2 N2 C36 C38 -107.0(4)
Cs1 N2 C36 C38 98.3(3)
P2 N2 C36 C39 135.7(4)
Cs1 N2 C36 C39 -19.0(4)
P2 N2 C36 C37 14.4(6)
Cs1 N2 C36 C37 -140.4(3)
N2 C36 C37 C44 179.9(4)
C38 C36 C37 C44 -57.2(5)
C39 C36 C37 C44 57.1(4)
N2 C36 C38 C42 -175.6(3)
C39 C36 C38 C42 -56.6(5)
C37 C36 C38 C42 57.8(5)
N2 C36 C39 C40 175.8(4)
C38 C36 C39 C40 56.7(5)
C37 C36 C39 C40 -57.6(4)
C36 C39 C40 C41 -59.1(5)
C36 C39 C40 C45 60.3(5)
C39 C40 C41 C42 58.4(5)
C45 C40 C41 C42 -60.9(5)
C40 C41 C42 C38 -58.3(5)
C40 C41 C42 C43 60.3(5)
C36 C38 C42 C41 59.1(5)
C36 C38 C42 C43 -59.7(5)
C41 C42 C43 C44 -60.3(5)
C38 C42 C43 C44 59.1(5)
C42 C43 C44 C37 -59.9(5)
C42 C43 C44 C45 60.7(5)
C36 C37 C44 C43 59.9(4)
C36 C37 C44 C45 -60.4(5)
C43 C44 C45 C40 -60.2(5)
C37 C44 C45 C40 60.3(5)
C41 C40 C45 C44 60.2(5)
C39 C40 C45 C44 -59.5(5)
C46 O1 C47 C48 -177.6(4)
Cs1 O1 C47 C48 38.5(5)
C49 O2 C48 C47 -171.7(4)
Cs1 O2 C48 C47 64.6(4)
O1 C47 C48 O2 -70.7(5)
C50 O3 C51 C52 179.3(5)
Cs1 O3 C51 C52 47.9(6)
C53 O4 C52 C51 -171.9(4)
Cs1 O4 C52 C51 50.1(5)
O3 C51 C52 O4 -66.8(6)
